data_9012838
loop_
_publ_author_name
'Farkas, L.'
'Pertlik, F.'

_publ_section_title
;
 Crystal structure determinations of felsobanyaite and basaluminite,
 Al4(SO4)(OH)10*4H2O
 Locality: Felsobanya, Hungary
;
_journal_name_full 'Acta Mineralogica Petrographica'
_journal_page_first 5
_journal_page_last 15
_journal_volume 38
_journal_year 1997
_chemical_formula_sum 'Al4 H18 O18 S'
_chemical_name_mineral Felsobanyaite
_space_group_IT_number 4
_symmetry_space_group_name_Hall 'P 2yb'
_symmetry_space_group_name_H-M 'P 1 21 1'
_cell_angle_alpha 90
_cell_angle_beta 104.34
_cell_angle_gamma 90
_cell_length_a 13.026
_cell_length_b 10.015
_cell_length_c 11.115
_cell_volume 1404.834
_exptl_crystal_density_diffrn 2.105
_cell_formula_units_Z 4
_cod_depositor_comments
;
    Z inserted to be consisten with given formula
    Oxygen water renamed so that they are recognized as oxygens
                             miguel
;
_cod_original_formula_sum 'Al4 S O18 H18'
_cod_database_code 9012838

loop_
_symmetry_equiv_pos_as_xyz
x,y,z
-x,1/2+y,-z

loop_
_atom_site_label
_atom_site_fract_x
_atom_site_fract_y
_atom_site_fract_z
Al1 0.58130 0.15500 0.63710
Al2 0.70530 0.42200 0.70720
Al3 0.69060 0.91300 0.71110
Al4 0.81570 0.16900 0.79420
Al5 0.81770 0.66300 0.77320
Al6 0.46590 0.41700 0.59980
Al7 0.92380 0.92300 0.85890
Al8 0.04320 0.66800 0.90910
S1 0.90420 -0.06000 0.42360
O11 0.85300 0.06100 0.47400
O12 0.89700 0.82000 0.49900
O13 0.01900 -0.06100 0.40700
O14 0.83300 -0.08900 0.29700
S2 0.38870 0.06300 0.92440
O21 0.29500 0.01000 0.93400
O22 0.45100 0.11300 0.03600
O23 0.45700 0.96200 0.88500
O24 0.35700 0.17200 0.82600
O31 0.52800 0.08600 0.48400
O32 0.60000 0.33400 0.55100
O33 0.71700 0.07900 0.64300
O34 0.69100 0.24000 0.79700
O35 0.56700 0.00300 0.72000
O36 0.46900 0.24300 0.67200
O37 0.73900 0.57700 0.63400
O38 0.81800 0.32400 0.68600
O39 0.78200 0.50800 0.86300
O40 0.57100 0.48900 0.72800
O41 0.62300 0.85100 0.54500
O42 0.83900 0.83800 0.72200
O43 0.78100 -0.00500 0.84600
O44 0.68500 0.75600 0.78400
O45 0.93000 0.07900 0.75800
O46 0.88100 0.23800 0.93800
O47 0.94900 0.60900 0.76500
O48 0.88700 0.75000 0.92100
O66 0.36400 0.48700 0.68200
O49 0.04200 0.84000 0.84600
O50 0.97500 0.00800 0.00500
O83 0.16300 0.60400 0.86500
O61 0.87100 0.70600 0.15200
O62 0.32700 0.42500 0.96900
O63 0.21400 0.09700 0.58700
O64 0.85100 0.33200 0.36600
O65 0.64800 0.28000 0.33500
O86 0.65000 0.22600 0.02100

_database_code_amcsd 0011981
